data_1536048
loop_
_publ_author_name
'Emel'yanov, V.A.'
'Baidina, I.A.'
'Gromilov, S.A.'

_publ_section_title
;
 The synthesis and crystal structure of nitrosoruthenium(II)
 nitritriamminecomplex (Ru N O (N H3)3 (N O2)) Cl 0.5(H2 O)
;
_journal_name_full 'Zhurnal Strukturnoi Khimii (Issue-No. from 1981)'
_journal_page_first 923
_journal_page_last 932
_journal_volume 45
_journal_year 2004
_chemical_formula_sum 'Cl H11 N5 O4.5 Ru'
_chemical_name_systematic '(Ru (N O) (N H3)3 (N O2)) (O H) Cl (H2 O)0.5'
_space_group_IT_number 2
_symmetry_space_group_name_Hall '-P 1'
_symmetry_space_group_name_H-M 'P -1'
_cell_angle_alpha 79.692
_cell_angle_beta 85.088
_cell_angle_gamma 87.395
_cell_formula_units_Z 4
_cell_length_a 6.5752
_cell_length_b 11.09
_cell_length_c 12.296
_cell_volume 878.485
_citation_journal_id_ASTM ZSTKAI
_cod_data_source_file Emelyanov_ZSTKAI_2004_592.cif
_cod_data_source_block H11Cl1N5O4.5Ru1
_cod_original_cell_volume 878.4854
_cod_original_formula_sum 'H11 Cl1 N5 O4.5 Ru1'
_cod_database_code 1536048

loop_
_symmetry_equiv_pos_as_xyz
x,y,z
-x,-y,-z

loop_
_atom_site_label
_atom_site_type_symbol
_atom_site_fract_x
_atom_site_fract_y
_atom_site_fract_z
_atom_site_occupancy
_atom_site_U_iso_or_equiv
_atom_site_attached_hydrogens
O5 O-2 0.2321 -0.0545 0.1243 1 0.0 0
O7 O-2 0.4038 0.1916 0.0461 1 0.0 1
O6 O-2 0.2146 -0.0529 0.2956 1 0.0 0
N9 N-3 0.4402 0.2043 0.2625 1 0.0 3
O4 O-2 0.5944 0.2443 0.5262 1 0.0 0
N6 N+3 0.2145 0.0041 0.1994 1 0.0 0
Ru2 Ru+2 0.1939 0.1938 0.1664 1 0.0 0
O3 O-2 0.0966 0.3145 0.8225 1 0.0 1
O1 O-2 0.2636 0.0608 0.8727 1 0.0 0
Cl1 Cl-1 0.7777 0.5422 0.6243 1 0.0 0
O2 O-2 0.28 0.0211 0.7115 1 0.0 0
N4 N-3 0.294 0.4725 0.6435 1 0.0 3
O8 O-2 -0.1085 0.2067 0.3491 1 0.0 0
N7 N+3 0.0107 0.2021 0.2765 1 0.0 0
N10 N-3 -0.0252 0.1873 0.0529 1 0.0 3
N2 N+3 0.4769 0.2557 0.5981 1 0.0 0
N1 N+3 0.2791 0.0962 0.7728 1 0.0 0
O9 O-2 0.2413 0.0773 0.4797 1 0.0 2
Ru1 Ru+2 0.2991 0.2829 0.7055 1 0.0 0
N8 N-3 0.2027 0.3843 0.122 1 0.0 3
N3 N-3 0.5249 0.3011 0.8124 1 0.0 3
Cl2 Cl-1 0.7103 0.4357 0.1199 1 0.0 0
N5 N-3 0.0456 0.2723 0.6144 1 0.0 3
